data_2202578
loop_
_publ_author_name
'Zhi-Yong Wu'
'Yu-Hong Xue'
'Duan-Jun Xu'

_publ_section_title
;Aqua(oxydiacetato-\k^3^<i>O,O</i>',<i>O</i>'')(1,10-phenanthroline-\k^2^<i>N,N</i>')cobalt(II)
 sesquihydrate
;
_journal_issue 9
_journal_name_full 'Acta Crystallographica Section E'
_journal_page_first m809
_journal_page_last m811
_journal_paper_doi 10.1107/S1600536803018762
_journal_volume 59
_journal_year 2003
_chemical_formula_iupac '[Co (C4 H4 O5) (C12 H8 N2) (H2 O)], 1.5H2 O'
_chemical_formula_moiety 'C16 H14 Co N2 O6, 1.5H2 O'
_chemical_formula_sum 'C16 H17 Co N2 O7.5'
_chemical_formula_weight 416.25
_chemical_name_systematic
;
Aqua(oxydiacetato-\k^3^O,O',O'')(1,10-phenanthroline-\k^2^N,N')cobalt(II)
sesquihydrate
;
_space_group_IT_number 14
_symmetry_cell_setting monoclinic
_symmetry_space_group_name_Hall '-P 2ybc'
_symmetry_space_group_name_H-M 'P 1 21/c 1'
_atom_sites_solution_hydrogens geom
_atom_sites_solution_primary direct
_atom_sites_solution_secondary difmap
_audit_creation_method SHELXL-97
_cell_angle_alpha 90.00
_cell_angle_beta 93.6270(10)
_cell_angle_gamma 90.00
_cell_formula_units_Z 8
_cell_length_a 10.4722(16)
_cell_length_b 24.3161(9)
_cell_length_c 13.6729(14)
_cell_measurement_reflns_used 16878
_cell_measurement_temperature 293(2)
_cell_measurement_theta_max 24.0
_cell_measurement_theta_min 2.8
_cell_volume 3474.7(7)
_computing_cell_refinement 'SAINT (Bruker, 1999)'
_computing_data_collection 'SMART (Bruker, 1999)'
_computing_data_reduction SAINT
_computing_molecular_graphics 'ORTEP-3 for Windows (Farrugia, 1997)'
_computing_publication_material 'WinGX (Farrugia, 1999)'
_computing_structure_refinement 'SHELXL-97 (Sheldrick, 1997)'
_computing_structure_solution 'SIR92 (Altomare et al., 1993)'
_diffrn_ambient_temperature 298(2)
_diffrn_measured_fraction_theta_full 0.99
_diffrn_measured_fraction_theta_max 0.99
_diffrn_measurement_device_type 'Bruker SMART CCD'
_diffrn_measurement_method '\w and \f'
_diffrn_radiation_monochromator graphite
_diffrn_radiation_source 'fine-focus sealed tube'
_diffrn_radiation_type MoK\a
_diffrn_radiation_wavelength 0.71073
_diffrn_reflns_av_R_equivalents 0.0388
_diffrn_reflns_av_sigmaI/netI 0.0791
_diffrn_reflns_limit_h_max 13
_diffrn_reflns_limit_h_min -13
_diffrn_reflns_limit_k_max 30
_diffrn_reflns_limit_k_min -31
_diffrn_reflns_limit_l_max 17
_diffrn_reflns_limit_l_min -11
_diffrn_reflns_number 21949
_diffrn_reflns_theta_full 27.5
_diffrn_reflns_theta_max 27.51
_diffrn_reflns_theta_min 1.67
_diffrn_standards_decay_% 0
_diffrn_standards_interval_count 0
_diffrn_standards_interval_time 0
_diffrn_standards_number 0
_exptl_absorpt_coefficient_mu 1.033
_exptl_absorpt_correction_T_max 0.810
_exptl_absorpt_correction_T_min 0.715
_exptl_absorpt_correction_type empirical
_exptl_absorpt_process_details '(SADABS; Bruker, 1999)'
_exptl_crystal_colour pink
_exptl_crystal_density_diffrn 1.591
_exptl_crystal_density_method 'not measured'
_exptl_crystal_description prism
_exptl_crystal_F_000 1712
_exptl_crystal_size_max 0.32
_exptl_crystal_size_mid 0.28
_exptl_crystal_size_min 0.20
_refine_diff_density_max 0.56
_refine_diff_density_min -0.41
_refine_ls_extinction_method none
_refine_ls_goodness_of_fit_ref 0.933
_refine_ls_hydrogen_treatment constr
_refine_ls_matrix_type full
_refine_ls_number_parameters 479
_refine_ls_number_reflns 7932
_refine_ls_number_restraints 0
_refine_ls_restrained_S_all 0.933
_refine_ls_R_factor_all 0.070
_refine_ls_R_factor_gt 0.038
_refine_ls_shift/su_max <0.001
_refine_ls_shift/su_mean 0.000
_refine_ls_structure_factor_coef Fsqd
_refine_ls_weighting_details 'calc w = 1/[\s^2^(Fo^2^)+(0.0452P)^2^] where P = (Fo^2^+2Fc^2^)/3'
_refine_ls_weighting_scheme calc
_refine_ls_wR_factor_gt 0.079
_refine_ls_wR_factor_ref 0.109
_reflns_number_gt 4856
_reflns_number_total 7932
_reflns_threshold_expression I>2\s(I)
_cod_data_source_file cv6227.cif
_cod_data_source_block I
_cod_depositor_comments
;
The following automatic conversions were performed:
'_symmetry_cell_setting' value 'Monoclinic' changed to 'monoclinic'
according to '/home/saulius/struct/CIF-dictionaries/cif_core.dic'
dictionary named 'cif_core.dic' version 2.4.1 from 2010-06-29.

Automatic conversion script
Id: cif_fix_enum 1527 2010-12-29 10:47:43Z saulius 

The following automatic conversions were performed:

'_symmetry_cell_setting' value 'Monoclinic' changed to 'monoclinic'
according to /home/saulius/struct/CIF-dictionaries/cif_core.dic
dictionary named 'cif_core.dic' version 2.4.1 from 2010-06-29.

Automatic conversion script
Id: cif_fix_values 1715 2011-07-08 13:25:40Z adriana 
;
_cod_original_sg_symbol_H-M 'P 21/c'
_cod_original_formula_sum 'C16 H17 Co1 N2 O7.5'
_cod_database_code 2202578
_cod_database_fobs_code 2202578

loop_
_symmetry_equiv_pos_as_xyz
'x, y, z'
'-x, y+1/2, -z+1/2'
'-x, -y, -z'
'x, -y-1/2, z-1/2'

loop_
_atom_site_label
_atom_site_fract_x
_atom_site_fract_y
_atom_site_fract_z
_atom_site_U_iso_or_equiv
_atom_site_adp_type
_atom_site_calc_flag
_atom_site_refinement_flags
_atom_site_occupancy
_atom_site_disorder_assembly
_atom_site_disorder_group
_atom_site_type_symbol
Co1 0.58785(4) 0.143260(16) 0.36913(3) 0.02094(11) Uani d . 1 . . Co
Co2 0.08557(4) 0.327209(16) 0.41085(3) 0.02106(11) Uani d . 1 . . Co
O1 0.75293(19) 0.17717(9) 0.31909(16) 0.0271(5) Uani d . 1 . . O
O2 0.8326(2) 0.25005(10) 0.24125(17) 0.0383(6) Uani d . 1 . . O
O3 0.51880(18) 0.20297(8) 0.26480(15) 0.0254(5) Uani d . 1 . . O
O4 0.38940(19) 0.13530(8) 0.36382(15) 0.0246(5) Uani d . 1 . . O
O5 0.20252(19) 0.17526(8) 0.32204(16) 0.0283(5) Uani d . 1 . . O
O6 0.58910(18) 0.19811(8) 0.48538(15) 0.0259(5) Uani d . 1 . . O
O7 0.26493(18) 0.29270(8) 0.45717(15) 0.0250(5) Uani d . 1 . . O
O8 0.3625(2) 0.22534(9) 0.54600(16) 0.0317(5) Uani d . 1 . . O
O9 0.04392(18) 0.27111(8) 0.52297(15) 0.0231(5) Uani d . 1 . . O
O10 -0.11070(18) 0.33693(8) 0.42756(16) 0.0249(5) Uani d . 1 . . O
O11 -0.28572(19) 0.29401(8) 0.47351(17) 0.0310(5) Uani d . 1 . . O
O12 0.06856(19) 0.26874(8) 0.30175(15) 0.0251(5) Uani d . 1 . . O
O21 0.9841(2) 0.11833(9) 0.39238(19) 0.0413(6) Uani d . 1 . . O
O22 0.4912(2) 0.35695(9) 0.4367(2) 0.0454(7) Uani d . 1 . . O
O23 -0.3031(2) 0.38823(10) 0.29378(19) 0.0529(7) Uani d . 1 . . O
N1 0.5858(2) 0.07779(10) 0.26708(18) 0.0228(6) Uani d . 1 . . N
N2 0.6447(2) 0.07672(10) 0.45939(19) 0.0223(6) Uani d . 1 . . N
N3 0.1406(2) 0.39531(10) 0.50039(19) 0.0241(6) Uani d . 1 . . N
N4 0.0775(2) 0.39248(10) 0.30795(19) 0.0229(6) Uani d . 1 . . N
C1 0.7430(3) 0.22134(13) 0.2693(2) 0.0266(7) Uani d . 1 . . C
C2 0.6091(3) 0.24379(13) 0.2418(2) 0.0282(7) Uani d . 1 . . C
H2A 0.5946 0.2772 0.2782 0.034 Uiso calc R 1 . . H
H2B 0.6005 0.2523 0.1723 0.034 Uiso calc R 1 . . H
C3 0.3908(3) 0.22014(12) 0.2758(2) 0.0240(7) Uani d . 1 . . C
H3A 0.3487 0.2285 0.2123 0.029 Uiso calc R 1 . . H
H3B 0.3898 0.2529 0.3162 0.029 Uiso calc R 1 . . H
C4 0.3219(3) 0.17305(12) 0.3245(2) 0.0220(7) Uani d . 1 . . C
C5 0.5546(3) 0.07950(13) 0.1721(2) 0.0291(8) Uani d . 1 . . C
H5 0.5406 0.1136 0.1425 0.035 Uiso calc R 1 . . H
C6 0.5415(3) 0.03255(13) 0.1144(2) 0.0333(8) Uani d . 1 . . C
H6 0.5198 0.0355 0.0476 0.040 Uiso calc R 1 . . H
C7 0.5608(3) -0.01806(13) 0.1564(3) 0.0321(8) Uani d . 1 . . C
H7 0.5516 -0.0498 0.1186 0.039 Uiso calc R 1 . . H
C8 0.5949(3) -0.02162(13) 0.2576(2) 0.0256(7) Uani d . 1 . . C
C9 0.6181(3) -0.07232(13) 0.3091(3) 0.0309(8) Uani d . 1 . . C
H9 0.6105 -0.1054 0.2752 0.037 Uiso calc R 1 . . H
C10 0.6510(3) -0.07274(13) 0.4064(3) 0.0294(8) Uani d . 1 . . C
H10 0.6655 -0.1061 0.4383 0.035 Uiso calc R 1 . . H
C11 0.6639(3) -0.02276(12) 0.4607(2) 0.0250(7) Uani d . 1 . . C
C12 0.6973(3) -0.02059(13) 0.5611(2) 0.0307(8) Uani d . 1 . . C
H12 0.7160 -0.0528 0.5960 0.037 Uiso calc R 1 . . H
C13 0.7026(3) 0.02930(13) 0.6080(2) 0.0299(8) Uani d . 1 . . C
H13 0.7245 0.0312 0.6749 0.036 Uiso calc R 1 . . H
C14 0.6749(3) 0.07701(13) 0.5548(2) 0.0264(7) Uani d . 1 . . C
H14 0.6776 0.1105 0.5876 0.032 Uiso calc R 1 . . H
C15 0.6400(3) 0.02722(12) 0.4124(2) 0.0212(7) Uani d . 1 . . C
C16 0.6060(3) 0.02787(12) 0.3095(2) 0.0218(7) Uani d . 1 . . C
C21 0.2662(3) 0.25117(13) 0.5139(2) 0.0229(7) Uani d . 1 . . C
C22 0.1393(3) 0.23028(12) 0.5472(2) 0.0246(7) Uani d . 1 . . C
H22A 0.1166 0.1959 0.5146 0.030 Uiso calc R 1 . . H
H22B 0.1457 0.2239 0.6174 0.030 Uiso calc R 1 . . H
C23 -0.0860(3) 0.25229(12) 0.5168(2) 0.0238(7) Uani d . 1 . . C
H23A -0.1135 0.2442 0.5817 0.029 Uiso calc R 1 . . H
H23B -0.0939 0.2191 0.4775 0.029 Uiso calc R 1 . . H
C24 -0.1677(3) 0.29821(12) 0.4693(2) 0.0227(7) Uani d . 1 . . C
C25 0.1743(3) 0.39558(14) 0.5961(2) 0.0304(8) Uani d . 1 . . C
H25 0.1761 0.3623 0.6298 0.037 Uiso calc R 1 . . H
C26 0.2069(3) 0.44341(14) 0.6480(3) 0.0373(9) Uani d . 1 . . C
H26 0.2319 0.4417 0.7145 0.045 Uiso calc R 1 . . H
C27 0.2018(3) 0.49302(14) 0.6001(3) 0.0357(9) Uani d . 1 . . C
H27 0.2224 0.5253 0.6340 0.043 Uiso calc R 1 . . H
C28 0.1651(3) 0.49475(13) 0.4990(3) 0.0288(8) Uani d . 1 . . C
C29 0.1539(3) 0.54434(13) 0.4411(3) 0.0376(9) Uani d . 1 . . C
H29 0.1718 0.5781 0.4711 0.045 Uiso calc R 1 . . H
C30 0.1181(3) 0.54294(13) 0.3443(3) 0.0370(9) Uani d . 1 . . C
H30 0.1110 0.5758 0.3095 0.044 Uiso calc R 1 . . H
C31 0.0909(3) 0.49204(13) 0.2941(3) 0.0298(8) Uani d . 1 . . C
C32 0.0530(3) 0.48775(14) 0.1935(3) 0.0333(8) Uani d . 1 . . C
H32 0.0445 0.5192 0.1550 0.040 Uiso calc R 1 . . H
C33 0.0288(3) 0.43736(14) 0.1533(3) 0.0320(8) Uani d . 1 . . C
H33 0.0046 0.4340 0.0869 0.038 Uiso calc R 1 . . H
C34 0.0409(3) 0.39071(13) 0.2129(2) 0.0284(7) Uani d . 1 . . C
H34 0.0224 0.3566 0.1847 0.034 Uiso calc R 1 . . H
C35 0.1009(3) 0.44300(12) 0.3480(2) 0.0233(7) Uani d . 1 . . C
C36 0.1369(3) 0.44426(12) 0.4519(2) 0.0246(7) Uani d . 1 . . C
H61 0.5164 0.2114 0.5023 0.050 Uiso d . 1 . . H
H62 0.6304 0.2312 0.4801 0.050 Uiso d . 1 . . H
H121 0.1102 0.2359 0.3080 0.050 Uiso d . 1 . . H
H122 -0.0171 0.2580 0.2812 0.050 Uiso d . 1 . . H
H211 0.9186 0.1365 0.3595 0.050 Uiso d . 1 . . H
H212 1.0633 0.1339 0.3753 0.050 Uiso d . 1 . . H
H221 0.4260 0.3321 0.4533 0.050 Uiso d . 1 . . H
H222 0.5548 0.3334 0.4434 0.050 Uiso d . 1 . . H
H231 -0.2401 0.3707 0.3237 0.050 Uiso d . 1 . . H
H232 -0.3669 0.3837 0.3303 0.050 Uiso d . 1 . . H

loop_
_atom_site_aniso_label
_atom_site_aniso_U_11
_atom_site_aniso_U_22
_atom_site_aniso_U_33
_atom_site_aniso_U_12
_atom_site_aniso_U_13
_atom_site_aniso_U_23
Co1 0.0195(2) 0.0218(2) 0.0213(2) 0.00181(17) -0.00100(17) -0.00106(18)
Co2 0.0193(2) 0.0212(2) 0.0226(3) -0.00098(17) 0.00085(17) 0.00008(18)
O1 0.0197(11) 0.0344(13) 0.0271(13) 0.0007(10) 0.0007(9) -0.0007(10)
O2 0.0254(12) 0.0597(16) 0.0294(14) -0.0163(11) -0.0011(10) 0.0039(12)
O3 0.0204(11) 0.0247(12) 0.0309(13) -0.0010(9) 0.0002(9) 0.0042(10)
O4 0.0208(11) 0.0234(12) 0.0294(13) 0.0004(9) -0.0001(9) 0.0030(9)
O5 0.0176(11) 0.0289(12) 0.0380(14) 0.0007(9) -0.0006(10) -0.0016(10)
O6 0.0216(11) 0.0238(11) 0.0327(14) -0.0014(9) 0.0055(10) -0.0067(10)
O7 0.0197(11) 0.0298(12) 0.0255(13) -0.0006(9) 0.0006(9) -0.0013(10)
O8 0.0246(12) 0.0458(14) 0.0244(13) 0.0093(11) -0.0011(10) -0.0004(11)
O9 0.0169(10) 0.0243(11) 0.0282(13) -0.0003(9) 0.0018(9) 0.0034(9)
O10 0.0207(11) 0.0232(11) 0.0309(13) -0.0012(9) 0.0019(9) 0.0023(9)
O11 0.0169(11) 0.0306(13) 0.0455(15) -0.0012(9) 0.0013(10) 0.0008(11)
O12 0.0233(11) 0.0235(11) 0.0278(13) 0.0016(9) -0.0032(9) -0.0029(9)
O21 0.0307(13) 0.0336(14) 0.0593(18) -0.0010(11) 0.0016(12) 0.0028(12)
O22 0.0296(13) 0.0292(14) 0.077(2) 0.0002(11) 0.0005(13) 0.0162(13)
O23 0.0553(18) 0.0460(16) 0.0553(19) -0.0006(14) -0.0119(14) 0.0147(14)
N1 0.0235(14) 0.0257(14) 0.0190(15) 0.0031(11) -0.0018(11) -0.0033(11)
N2 0.0217(13) 0.0239(14) 0.0210(15) 0.0010(11) -0.0007(11) -0.0004(11)
N3 0.0199(13) 0.0244(14) 0.0279(16) -0.0010(11) 0.0008(11) -0.0023(12)
N4 0.0200(13) 0.0225(14) 0.0266(16) -0.0016(11) 0.0056(11) 0.0000(11)
C1 0.0247(17) 0.039(2) 0.0164(18) -0.0061(14) 0.0009(13) -0.0073(15)
C2 0.0253(17) 0.0357(19) 0.0232(19) -0.0082(14) -0.0004(14) 0.0070(15)
C3 0.0214(16) 0.0259(17) 0.0240(18) 0.0042(13) -0.0026(13) 0.0030(13)
C4 0.0226(16) 0.0235(16) 0.0196(17) -0.0018(13) -0.0017(13) -0.0072(13)
C5 0.0330(18) 0.0273(18) 0.027(2) 0.0036(15) -0.0007(15) -0.0016(14)
C6 0.039(2) 0.039(2) 0.0208(19) -0.0009(16) -0.0036(15) -0.0076(15)
C7 0.0315(19) 0.0280(18) 0.037(2) -0.0037(15) 0.0019(16) -0.0134(16)
C8 0.0210(16) 0.0281(17) 0.0276(19) -0.0009(13) 0.0012(14) -0.0049(14)
C9 0.0295(18) 0.0204(17) 0.043(2) -0.0020(14) 0.0062(16) -0.0070(15)
C10 0.0277(18) 0.0213(17) 0.039(2) -0.0002(14) 0.0004(16) 0.0029(15)
C11 0.0215(16) 0.0225(16) 0.031(2) -0.0009(13) 0.0028(14) 0.0022(14)
C12 0.0319(19) 0.0284(18) 0.031(2) -0.0025(15) -0.0036(15) 0.0093(15)
C13 0.0331(19) 0.0324(19) 0.0234(19) -0.0022(15) -0.0050(15) 0.0068(15)
C14 0.0264(17) 0.0267(17) 0.0257(19) -0.0027(14) -0.0019(14) -0.0011(14)
C15 0.0182(15) 0.0235(16) 0.0219(18) 0.0003(12) 0.0019(13) 0.0000(13)
C16 0.0163(15) 0.0221(16) 0.0270(19) 0.0000(12) 0.0022(13) -0.0031(13)
C21 0.0224(16) 0.0277(18) 0.0185(17) 0.0008(13) 0.0010(13) -0.0069(14)
C22 0.0237(16) 0.0266(17) 0.0234(18) 0.0055(13) 0.0000(13) 0.0016(14)
C23 0.0175(15) 0.0279(17) 0.0262(19) -0.0020(13) 0.0020(13) 0.0030(14)
C24 0.0219(16) 0.0253(17) 0.0206(18) -0.0006(13) -0.0001(13) -0.0052(13)
C25 0.0280(18) 0.0344(19) 0.029(2) 0.0006(15) 0.0007(15) -0.0017(15)
C26 0.035(2) 0.043(2) 0.034(2) 0.0011(17) -0.0031(16) -0.0111(17)
C27 0.0276(19) 0.033(2) 0.047(3) -0.0035(15) 0.0021(17) -0.0173(17)
C28 0.0197(16) 0.0259(18) 0.041(2) -0.0021(13) 0.0039(15) -0.0067(15)
C29 0.0251(19) 0.0228(18) 0.066(3) -0.0030(14) 0.0116(18) -0.0061(18)
C30 0.031(2) 0.0227(18) 0.058(3) 0.0022(15) 0.0074(18) 0.0043(17)
C31 0.0221(17) 0.0229(17) 0.045(2) 0.0023(13) 0.0080(16) 0.0047(15)
C32 0.0296(19) 0.033(2) 0.039(2) 0.0071(15) 0.0097(16) 0.0145(17)
C33 0.0324(19) 0.036(2) 0.028(2) 0.0047(15) 0.0043(15) 0.0089(16)
C34 0.0279(18) 0.0299(18) 0.028(2) 0.0019(14) 0.0038(15) -0.0006(15)
C35 0.0183(16) 0.0234(16) 0.0289(19) 0.0008(12) 0.0060(14) 0.0002(14)
C36 0.0167(15) 0.0241(17) 0.033(2) -0.0017(13) 0.0050(14) -0.0038(14)

loop_
_atom_type_symbol
_atom_type_description
_atom_type_scat_dispersion_real
_atom_type_scat_dispersion_imag
_atom_type_scat_source
Co Co 0.3494 0.9721 'International Tables Vol C Tables 4.2.6.8 and 6.1.1.4'
C C 0.0033 0.0016 'International Tables Vol C Tables 4.2.6.8 and 6.1.1.4'
H H 0.0000 0.0000 'International Tables Vol C Tables 4.2.6.8 and 6.1.1.4'
O O 0.0106 0.0060 'International Tables Vol C Tables 4.2.6.8 and 6.1.1.4'
N N 0.0061 0.0033 'International Tables Vol C Tables 4.2.6.8 and 6.1.1.4'

loop_
_geom_angle_atom_site_label_1
_geom_angle_atom_site_label_2
_geom_angle_atom_site_label_3
_geom_angle
O1 Co1 O6 91.84(8)
O1 Co1 O4 151.31(9)
O6 Co1 O4 92.54(8)
O1 Co1 N2 106.84(9)
O6 Co1 N2 93.29(9)
O4 Co1 N2 101.19(9)
O1 Co1 N1 93.18(9)
O6 Co1 N1 171.22(9)
O4 Co1 N1 86.49(9)
N2 Co1 N1 78.37(10)
O1 Co1 O3 76.25(8)
O6 Co1 O3 93.46(8)
O4 Co1 O3 75.19(8)
N2 Co1 O3 172.48(9)
N1 Co1 O3 94.73(9)
O12 Co2 O10 96.68(8)
O12 Co2 O7 88.71(8)
O10 Co2 O7 150.42(8)
O12 Co2 N3 165.06(9)
O10 Co2 N3 94.69(9)
O7 Co2 N3 86.17(9)
O12 Co2 O9 93.86(8)
O10 Co2 O9 75.25(8)
O7 Co2 O9 75.38(8)
N3 Co2 O9 98.41(9)
O12 Co2 N4 92.19(9)
O10 Co2 N4 89.41(8)
O7 Co2 N4 119.53(9)
N3 Co2 N4 78.24(10)
O9 Co2 N4 164.06(8)
C1 O1 Co1 118.15(19)
C2 O3 C3 117.6(2)
C2 O3 Co1 115.00(17)
C3 O3 Co1 114.33(16)
C4 O4 Co1 118.63(18)
Co1 O6 H61 118.58
Co1 O6 H62 118.89
H61 O6 H62 96.88
C21 O7 Co2 118.13(18)
C22 O9 C23 116.0(2)
C22 O9 Co2 116.21(16)
C23 O9 Co2 113.65(17)
C24 O10 Co2 117.24(18)
Co2 O12 H121 121.19
Co2 O12 H122 115.88
H121 O12 H122 102.84
H211 O21 H212 109.0
H221 O22 H222 96.4
H231 O23 H232 104.9
C5 N1 C16 118.1(3)
C5 N1 Co1 128.1(2)
C16 N1 Co1 113.4(2)
C14 N2 C15 117.9(3)
C14 N2 Co1 128.1(2)
C15 N2 Co1 113.8(2)
C25 N3 C36 118.1(3)
C25 N3 Co2 128.1(2)
C36 N3 Co2 113.8(2)
C34 N4 C35 117.1(3)
C34 N4 Co2 128.3(2)
C35 N4 Co2 114.2(2)
O2 C1 O1 126.8(3)
O2 C1 C2 114.8(3)
O1 C1 C2 118.4(3)
O3 C2 C1 108.0(2)
O3 C2 H2A 110.1
C1 C2 H2A 110.1
O3 C2 H2B 110.1
C1 C2 H2B 110.1
H2A C2 H2B 108.4
O3 C3 C4 107.5(2)
O3 C3 H3A 110.2
C4 C3 H3A 110.2
O3 C3 H3B 110.2
C4 C3 H3B 110.2
H3A C3 H3B 108.5
O5 C4 O4 125.2(3)
O5 C4 C3 117.1(3)
O4 C4 C3 117.7(3)
N1 C5 C6 122.8(3)
N1 C5 H5 118.6
C6 C5 H5 118.6
C7 C6 C5 119.6(3)
C7 C6 H6 120.2
C5 C6 H6 120.2
C6 C7 C8 119.3(3)
C6 C7 H7 120.4
C8 C7 H7 120.4
C16 C8 C7 116.9(3)
C16 C8 C9 119.0(3)
C7 C8 C9 124.1(3)
C10 C9 C8 121.0(3)
C10 C9 H9 119.5
C8 C9 H9 119.5
C9 C10 C11 121.0(3)
C9 C10 H10 119.5
C11 C10 H10 119.5
C12 C11 C15 117.3(3)
C12 C11 C10 123.6(3)
C15 C11 C10 119.1(3)
C13 C12 C11 119.5(3)
C13 C12 H12 120.2
C11 C12 H12 120.2
C12 C13 C14 119.5(3)
C12 C13 H13 120.2
C14 C13 H13 120.2
N2 C14 C13 122.7(3)
N2 C14 H14 118.6
C13 C14 H14 118.6
N2 C15 C11 123.0(3)
N2 C15 C16 116.9(3)
C11 C15 C16 120.0(3)
N1 C16 C8 123.2(3)
N1 C16 C15 116.9(3)
C8 C16 C15 119.8(3)
O8 C21 O7 126.3(3)
O8 C21 C22 115.4(3)
O7 C21 C22 118.2(3)
O9 C22 C21 108.0(2)
O9 C22 H22A 110.1
C21 C22 H22A 110.1
O9 C22 H22B 110.1
C21 C22 H22B 110.1
H22A C22 H22B 108.4
O9 C23 C24 107.2(2)
O9 C23 H23A 110.3
C24 C23 H23A 110.3
O9 C23 H23B 110.3
C24 C23 H23B 110.3
H23A C23 H23B 108.5
O11 C24 O10 125.3(3)
O11 C24 C23 116.9(3)
O10 C24 C23 117.8(3)
N3 C25 C26 123.0(3)
N3 C25 H25 118.5
C26 C25 H25 118.5
C27 C26 C25 119.3(3)
C27 C26 H26 120.3
C25 C26 H26 120.3
C26 C27 C28 119.6(3)
C26 C27 H27 120.2
C28 C27 H27 120.2
C36 C28 C27 117.3(3)
C36 C28 C29 118.0(3)
C27 C28 C29 124.7(3)
C30 C29 C28 121.6(3)
C30 C29 H29 119.2
C28 C29 H29 119.2
C29 C30 C31 121.6(3)
C29 C30 H30 119.2
C31 C30 H30 119.2
C35 C31 C32 117.2(3)
C35 C31 C30 118.4(3)
C32 C31 C30 124.4(3)
C33 C32 C31 119.6(3)
C33 C32 H32 120.2
C31 C32 H32 120.2
C32 C33 C34 119.2(3)
C32 C33 H33 120.4
C34 C33 H33 120.4
N4 C34 C33 123.5(3)
N4 C34 H34 118.2
C33 C34 H34 118.2
N4 C35 C31 123.4(3)
N4 C35 C36 116.3(3)
C31 C35 C36 120.3(3)
N3 C36 C28 122.7(3)
N3 C36 C35 117.2(3)
C28 C36 C35 120.1(3)

loop_
_geom_bond_atom_site_label_1
_geom_bond_atom_site_label_2
_geom_bond_site_symmetry_2
_geom_bond_distance
_geom_bond_publ_flag
Co1 O1 . 2.070(2) y
Co1 O6 . 2.074(2) y
Co1 O4 . 2.084(2) y
Co1 N2 . 2.098(2) y
Co1 N1 . 2.116(2) y
Co1 O3 . 2.130(2) y
Co2 O12 . 2.060(2) y
Co2 O10 . 2.096(2) y
Co2 O7 . 2.117(2) y
Co2 N3 . 2.118(2) y
Co2 O9 . 2.118(2) y
Co2 N4 . 2.119(2) y
O1 C1 . 1.272(4) ?
O2 C1 . 1.249(3) ?
O3 C2 . 1.420(3) ?
O3 C3 . 1.421(3) ?
O4 C4 . 1.259(3) ?
O5 C4 . 1.250(3) ?
O6 H61 . 0.872 ?
O6 H62 . 0.918 ?
O7 C21 . 1.272(3) ?
O8 C21 . 1.244(3) ?
O9 C22 . 1.432(3) ?
O9 C23 . 1.433(3) ?
O10 C24 . 1.269(3) ?
O11 C24 . 1.245(3) ?
O12 H121 . 0.911 ?
O12 H122 . 0.959 ?
O21 H211 . 0.910 ?
O21 H212 . 0.954 ?
O22 H221 . 0.950 ?
O22 H222 . 0.878 ?
O23 H231 . 0.866 ?
O23 H232 . 0.866 ?
N1 C5 . 1.320(4) ?
N1 C16 . 1.356(4) ?
N2 C14 . 1.322(4) ?
N2 C15 . 1.364(4) ?
N3 C25 . 1.334(4) ?
N3 C36 . 1.362(4) ?
N4 C34 . 1.332(4) ?
N4 C35 . 1.361(4) ?
C1 C2 . 1.530(4) ?
C2 H2A . 0.97 ?
C2 H2B . 0.97 ?
C3 C4 . 1.528(4) ?
C3 H3A . 0.97 ?
C3 H3B . 0.97 ?
C5 C6 . 1.389(4) ?
C5 H5 . 0.93 ?
C6 C7 . 1.368(4) ?
C6 H6 . 0.93 ?
C7 C8 . 1.409(5) ?
C7 H7 . 0.93 ?
C8 C16 . 1.398(4) ?
C8 C9 . 1.433(4) ?
C9 C10 . 1.352(5) ?
C9 H9 . 0.93 ?
C10 C11 . 1.427(4) ?
C10 H10 . 0.93 ?
C11 C12 . 1.396(4) ?
C11 C15 . 1.398(4) ?
C12 C13 . 1.371(4) ?
C12 H12 . 0.93 ?
C13 C14 . 1.390(4) ?
C13 H13 . 0.93 ?
C14 H14 . 0.93 ?
C15 C16 . 1.430(4) ?
C21 C22 . 1.519(4) ?
C22 H22A . 0.97 ?
C22 H22B . 0.97 ?
C23 C24 . 1.527(4) ?
C23 H23A . 0.97 ?
C23 H23B . 0.97 ?
C25 C26 . 1.394(4) ?
C25 H25 . 0.93 ?
C26 C27 . 1.372(5) ?
C26 H26 . 0.93 ?
C27 C28 . 1.411(5) ?
C27 H27 . 0.93 ?
C28 C36 . 1.409(4) ?
C28 C29 . 1.443(5) ?
C29 C30 . 1.353(5) ?
C29 H29 . 0.93 ?
C30 C31 . 1.435(5) ?
C30 H30 . 0.93 ?
C31 C35 . 1.403(4) ?
C31 C32 . 1.410(5) ?
C32 C33 . 1.360(5) ?
C32 H32 . 0.93 ?
C33 C34 . 1.398(4) ?
C33 H33 . 0.93 ?
C34 H34 . 0.93 ?
C35 C36 . 1.447(4) ?

loop_
_geom_hbond_atom_site_label_D
_geom_hbond_atom_site_label_H
_geom_hbond_atom_site_label_A
_geom_hbond_site_symmetry_A
_geom_hbond_distance_DH
_geom_hbond_distance_HA
_geom_hbond_distance_DA
_geom_hbond_angle_DHA
_geom_hbond_publ_flag
O6 H61 O8 . 0.87 1.79 2.647(3) 169 y
O6 H62 O11 1_655 0.92 1.77 2.685(3) 178 y
O12 H121 O5 . 0.91 1.77 2.676(3) 175 y
O12 H122 O2 1_455 0.96 1.64 2.596(3) 171 y
O21 H211 O1 . 0.91 2.04 2.933(3) 166 y
O21 H212 O5 1_655 0.95 1.95 2.890(3) 168 y
O22 H221 O7 . 0.95 1.94 2.867(3) 163 y
O22 H222 O11 1_655 0.88 1.95 2.811(3) 168 y
O23 H231 O10 . 0.87 2.07 2.915(3) 165 y
O23 H232 O22 1_455 0.87 2.24 3.094(3) 168 y
